data_7251520
loop_
_publ_author_name
'Yang, Feng'
'He, Zhiwei'
'Zhang, Rongzheng'
'Wang, Quan'

_publ_section_title
;
 MOFs with hydrazide and 3-amino-1,2,4-oxadiazole-substituted
 hydroxytetrazole as novel nitrogen-rich ligands: a new class of energetic
 materials for ammonium perchlorate decomposition catalysis
;
_journal_issue 12
_journal_name_full CrystEngComm
_journal_page_first 1931
_journal_page_last 1937
_journal_paper_doi 10.1039/D5CE01001B
_journal_volume 28
_journal_year 2026
_chemical_formula_moiety 'C3 H2 Ag N7 O2'
_chemical_formula_sum 'C3 H2 Ag N7 O2'
_chemical_formula_weight 275.99
_space_group_crystal_system monoclinic
_space_group_IT_number 14
_space_group_name_Hall '-P 2yn'
_space_group_name_H-M_alt 'P 1 21/n 1'
_atom_sites_solution_hydrogens geom
_audit_creation_method SHELXL-2018/3
_audit_update_record
;
2023-04-28 deposited with the CCDC.	2026-02-06 downloaded from the CCDC.
;
_cell_angle_alpha 90
_cell_angle_beta 106.562(2)
_cell_angle_gamma 90
_cell_formula_units_Z 4
_cell_length_a 4.8266(4)
_cell_length_b 21.9823(18)
_cell_length_c 6.3898(5)
_cell_measurement_reflns_used 4900
_cell_measurement_temperature 296(2)
_cell_measurement_theta_max 28.27
_cell_measurement_theta_min 3.45
_cell_volume 649.83(9)
_computing_cell_refinement 'Bruker SAINT'
_computing_data_collection 'Bruker APEX3'
_computing_data_reduction 'Bruker SAINT'
_computing_molecular_graphics 'Bruker SHELXTL'
_computing_publication_material 'Bruker SHELXTL'
_computing_structure_refinement 'SHELXL-2018/3 (Sheldrick, 2018)'
_computing_structure_solution 'SHELXT 2014/5 (Sheldrick, 2014)'
_diffrn_ambient_temperature 296(2)
_diffrn_detector_area_resol_mean 10.42
_diffrn_measured_fraction_theta_full 0.994
_diffrn_measured_fraction_theta_max 0.992
_diffrn_measurement_device_type 'Bruker D8 QUEST PHOTON 100'
_diffrn_measurement_method '\f and \w scans'
_diffrn_radiation_type MoK\a
_diffrn_radiation_wavelength 0.71073
_diffrn_reflns_av_R_equivalents 0.0256
_diffrn_reflns_av_unetI/netI 0.0230
_diffrn_reflns_Laue_measured_fraction_full 0.994
_diffrn_reflns_Laue_measured_fraction_max 0.992
_diffrn_reflns_limit_h_max 4
_diffrn_reflns_limit_h_min -6
_diffrn_reflns_limit_k_max 28
_diffrn_reflns_limit_k_min -29
_diffrn_reflns_limit_l_max 8
_diffrn_reflns_limit_l_min -8
_diffrn_reflns_number 6435
_diffrn_reflns_point_group_measured_fraction_full 0.994
_diffrn_reflns_point_group_measured_fraction_max 0.992
_diffrn_reflns_theta_full 25.242
_diffrn_reflns_theta_max 28.288
_diffrn_reflns_theta_min 3.453
_diffrn_source.source 'Ius 2.0'
_diffrn_source.type microfocus

_exptl_absorpt_coefficient_mu 3.076
_exptl_absorpt_correction_T_max 0.7457
_exptl_absorpt_correction_T_min 0.5811
_exptl_absorpt_correction_type multi-scan
_exptl_absorpt_process_details sadabs
_exptl_crystal_colour colourless
_exptl_crystal_density_diffrn 2.821
_exptl_crystal_description block
_exptl_crystal_F_000 528
_exptl_crystal_size_max 0.200
_exptl_crystal_size_mid 0.180
_exptl_crystal_size_min 0.180
_refine_diff_density_max 1.560
_refine_diff_density_min -0.750
_refine_diff_density_rms 0.115
_refine_ls_extinction_method none
_refine_ls_goodness_of_fit_ref 1.163
_refine_ls_hydrogen_treatment constr
_refine_ls_matrix_type full
_refine_ls_number_parameters 118
_refine_ls_number_reflns 1608
_refine_ls_number_restraints 0
_refine_ls_restrained_S_all 1.163
_refine_ls_R_factor_all 0.0441
_refine_ls_R_factor_gt 0.0398
_refine_ls_shift/su_max 0.001
_refine_ls_shift/su_mean 0.000
_refine_ls_structure_factor_coef Fsqd
_refine_ls_weighting_details 'w=1/[\s^2^(Fo^2^)+(0.0125P)^2^+3.8032P] where P=(Fo^2^+2Fc^2^)/3'
_refine_ls_weighting_scheme calc
_refine_ls_wR_factor_gt 0.0791
_refine_ls_wR_factor_ref 0.0806
_reflns_Friedel_coverage 0.000
_reflns_number_gt 1491
_reflns_number_total 1608
_reflns_threshold_expression 'I > 2\s(I)'
_cod_data_source_file d5ce01001b2.cif
_cod_data_source_block AOTO_Ag_a
_cod_depositor_comments 'Adding full bibliography for 7251519--7251522.cif.'
_cod_original_sg_symbol_H-M 'P 21/n'
_cod_database_code 7251520
_shelx_shelxl_version_number 2018/3
_shelx_space_group_comment
;
The symmetry employed for this shelxl refinement is uniquely defined
by the following loop, which should always be used as a source of
symmetry information in preference to the above space-group names.
They are only intended as comments.
;
_shelx_estimated_absorpt_t_min 0.578
_shelx_estimated_absorpt_t_max 0.607

loop_
_space_group_symop_operation_xyz
'x, y, z'
'-x+1/2, y+1/2, -z+1/2'
'-x, -y, -z'
'x-1/2, -y-1/2, z-1/2'

loop_
_atom_site_label
_atom_site_type_symbol
_atom_site_fract_x
_atom_site_fract_y
_atom_site_fract_z
_atom_site_U_iso_or_equiv
_atom_site_adp_type
_atom_site_occupancy
_atom_site_site_symmetry_order
_atom_site_calc_flag
_atom_site_refinement_flags_posn
_atom_site_refinement_flags_adp
_atom_site_refinement_flags_occupancy
_atom_site_disorder_assembly
_atom_site_disorder_group
Ag1 Ag 0.17328(9) 0.52448(2) 0.80303(7) 0.03410(14) Uani 1 1 d . . . . .
O1 O 0.6548(8) 0.47994(14) 0.7180(6) 0.0326(8) Uani 1 1 d . . . . .
O2 O 0.2118(7) 0.32382(13) 0.8765(5) 0.0229(7) Uani 1 1 d . . . . .
N2 N 0.7397(9) 0.41078(17) 0.4684(7) 0.0271(8) Uani 1 1 d . . . . .
N5 N 0.0846(9) 0.39954(16) 1.0614(6) 0.0249(8) Uani 1 1 d . . . . .
N6 N 0.2542(9) 0.42319(17) 0.9332(6) 0.0250(8) Uani 1 1 d . . . . .
C2 C 0.3201(9) 0.37816(19) 0.8293(7) 0.0205(8) Uani 1 1 d . . . . .
C3 C 0.0681(9) 0.34106(19) 1.0232(7) 0.0202(8) Uani 1 1 d . . . . .
N7 N -0.0725(10) 0.29888(17) 1.0994(7) 0.0304(9) Uani 1 1 d . . . . .
H7A H -0.170778 0.308779 1.187312 0.036 Uiso 1 1 calc R U . . .
H7B H -0.065800 0.261525 1.061122 0.036 Uiso 1 1 calc R U . . .
C1 C 0.4770(10) 0.37845(19) 0.6685(7) 0.0208(8) Uani 1 1 d . . . . .
N1 N 0.6186(9) 0.42715(16) 0.6248(6) 0.0243(8) Uani 1 1 d . . . . .
N3 N 0.6713(9) 0.35355(17) 0.4231(7) 0.0261(8) Uani 1 1 d . . . . .
N4 N 0.5105(9) 0.33243(16) 0.5441(6) 0.0244(8) Uani 1 1 d . . . . .

loop_
_atom_site_aniso_label
_atom_site_aniso_U_11
_atom_site_aniso_U_22
_atom_site_aniso_U_33
_atom_site_aniso_U_23
_atom_site_aniso_U_13
_atom_site_aniso_U_12
Ag1 0.0481(2) 0.01706(17) 0.0508(3) 0.00191(17) 0.0362(2) 0.00042(17)
O1 0.045(2) 0.0170(15) 0.044(2) -0.0078(14) 0.0255(17) -0.0040(15)
O2 0.0296(17) 0.0159(14) 0.0302(17) -0.0012(12) 0.0198(14) -0.0020(12)
N2 0.036(2) 0.0203(18) 0.033(2) -0.0015(16) 0.0237(18) -0.0019(16)
N5 0.036(2) 0.0169(17) 0.031(2) -0.0030(14) 0.0235(18) -0.0025(15)
N6 0.036(2) 0.0190(17) 0.028(2) -0.0027(15) 0.0206(17) -0.0028(16)
C2 0.025(2) 0.0156(18) 0.025(2) -0.0011(16) 0.0122(18) -0.0029(16)
C3 0.022(2) 0.021(2) 0.021(2) -0.0018(16) 0.0107(17) 0.0008(16)
N7 0.044(2) 0.0173(17) 0.042(2) -0.0034(17) 0.033(2) -0.0030(17)
C1 0.025(2) 0.0162(18) 0.025(2) -0.0020(16) 0.0139(18) -0.0012(16)
N1 0.035(2) 0.0145(16) 0.029(2) -0.0008(15) 0.0193(17) -0.0007(15)
N3 0.032(2) 0.0216(18) 0.030(2) -0.0029(16) 0.0183(17) -0.0019(16)
N4 0.033(2) 0.0181(17) 0.028(2) -0.0050(15) 0.0179(17) -0.0038(15)

loop_
_atom_type_symbol
_atom_type_description
_atom_type_scat_dispersion_real
_atom_type_scat_dispersion_imag
_atom_type_scat_source
C C 0.0033 0.0016 'International Tables Vol C Tables 4.2.6.8 and 6.1.1.4'
H H 0.0000 0.0000 'International Tables Vol C Tables 4.2.6.8 and 6.1.1.4'
N N 0.0061 0.0033 'International Tables Vol C Tables 4.2.6.8 and 6.1.1.4'
O O 0.0106 0.0060 'International Tables Vol C Tables 4.2.6.8 and 6.1.1.4'
Ag Ag -0.8971 1.1015 'International Tables Vol C Tables 4.2.6.8 and 6.1.1.4'

loop_
_geom_angle_atom_site_label_1
_geom_angle_atom_site_label_2
_geom_angle_atom_site_label_3
_geom_angle
_geom_angle_site_symmetry_1
_geom_angle_site_symmetry_3
_geom_angle_publ_flag
N6 Ag1 N2 140.77(13) . 3_666 ?
N6 Ag1 N5 125.49(12) . 3_567 ?
N2 Ag1 N5 93.72(13) 3_666 3_567 ?
N6 Ag1 O1 76.81(13) . 1_455 ?
N2 Ag1 O1 115.73(14) 3_666 1_455 ?
N5 Ag1 O1 76.63(12) 3_567 1_455 ?
N1 O1 Ag1 115.5(3) . 1_655 ?
C3 O2 C2 102.1(3) . . ?
N3 N2 N1 106.6(3) . . ?
N3 N2 Ag1 120.0(3) . 3_666 ?
N1 N2 Ag1 126.1(3) . 3_666 ?
C3 N5 N6 105.6(3) . . ?
C3 N5 Ag1 138.2(3) . 3_567 ?
N6 N5 Ag1 113.7(2) . 3_567 ?
C2 N6 N5 106.7(3) . . ?
C2 N6 Ag1 125.8(3) . . ?
N5 N6 Ag1 119.0(3) . . ?
N6 C2 O2 113.1(4) . . ?
N6 C2 C1 128.7(4) . . ?
O2 C2 C1 118.2(4) . . ?
N5 C3 N7 129.2(4) . . ?
N5 C3 O2 112.6(4) . . ?
N7 C3 O2 118.2(4) . . ?
C3 N7 H7A 120.0 . . ?
C3 N7 H7B 120.0 . . ?
H7A N7 H7B 120.0 . . ?
N4 C1 N1 109.1(4) . . ?
N4 C1 C2 127.2(4) . . ?
N1 C1 C2 123.7(4) . . ?
O1 N1 C1 129.1(4) . . ?
O1 N1 N2 123.5(4) . . ?
C1 N1 N2 107.3(3) . . ?
N2 N3 N4 111.1(4) . . ?
C1 N4 N3 105.9(3) . . ?

loop_
_geom_bond_atom_site_label_1
_geom_bond_atom_site_label_2
_geom_bond_distance
_geom_bond_site_symmetry_2
_geom_bond_publ_flag
Ag1 N6 2.370(4) . ?
Ag1 N2 2.372(4) 3_666 ?
Ag1 N5 2.388(4) 3_567 ?
Ag1 O1 2.596(4) 1_455 ?
O1 N1 1.293(5) . ?
O2 C3 1.369(5) . ?
O2 C2 1.372(5) . ?
N2 N3 1.312(5) . ?
N2 N1 1.343(5) . ?
N5 C3 1.307(5) . ?
N5 N6 1.412(5) . ?
N6 C2 1.281(5) . ?
C2 C1 1.440(6) . ?
C3 N7 1.321(5) . ?
N7 H7A 0.8600 . ?
N7 H7B 0.8600 . ?
C1 N4 1.325(5) . ?
C1 N1 1.342(5) . ?
N3 N4 1.326(5) . ?

loop_
_geom_hbond_atom_site_label_D
_geom_hbond_atom_site_label_H
_geom_hbond_atom_site_label_A
_geom_hbond_distance_DH
_geom_hbond_distance_HA
_geom_hbond_distance_DA
_geom_hbond_angle_DHA
_geom_hbond_site_symmetry_A
_geom_hbond_publ_flag
N7 H7A N3 0.86 2.11 2.951(5) 163.9 1_456 yes
N7 H7B N4 0.86 2.11 2.949(5) 166.5 4_566 yes

loop_
_geom_torsion_atom_site_label_1
_geom_torsion_atom_site_label_2
_geom_torsion_atom_site_label_3
_geom_torsion_atom_site_label_4
_geom_torsion
_geom_torsion_site_symmetry_1
_geom_torsion_site_symmetry_2
_geom_torsion_site_symmetry_3
_geom_torsion_site_symmetry_4
_geom_torsion_publ_flag
C3 N5 N6 C2 0.9(5) . . . . ?
Ag1 N5 N6 C2 -164.4(3) 3_567 . . . ?
C3 N5 N6 Ag1 150.5(3) . . . . ?
Ag1 N5 N6 Ag1 -14.7(4) 3_567 . . . ?
N5 N6 C2 O2 -0.7(5) . . . . ?
Ag1 N6 C2 O2 -147.7(3) . . . . ?
N5 N6 C2 C1 176.4(5) . . . . ?
Ag1 N6 C2 C1 29.3(7) . . . . ?
C3 O2 C2 N6 0.3(5) . . . . ?
C3 O2 C2 C1 -177.1(4) . . . . ?
N6 N5 C3 N7 -178.1(5) . . . . ?
Ag1 N5 C3 N7 -18.6(9) 3_567 . . . ?
N6 N5 C3 O2 -0.7(5) . . . . ?
Ag1 N5 C3 O2 158.8(3) 3_567 . . . ?
C2 O2 C3 N5 0.3(5) . . . . ?
C2 O2 C3 N7 178.0(4) . . . . ?
N6 C2 C1 N4 -170.8(5) . . . . ?
O2 C2 C1 N4 6.2(7) . . . . ?
N6 C2 C1 N1 10.3(8) . . . . ?
O2 C2 C1 N1 -172.7(4) . . . . ?
Ag1 O1 N1 C1 136.0(4) 1_655 . . . ?
Ag1 O1 N1 N2 -39.7(5) 1_655 . . . ?
N4 C1 N1 O1 -175.6(5) . . . . ?
C2 C1 N1 O1 3.5(8) . . . . ?
N4 C1 N1 N2 0.6(5) . . . . ?
C2 C1 N1 N2 179.7(4) . . . . ?
N3 N2 N1 O1 176.1(4) . . . . ?
Ag1 N2 N1 O1 -34.3(6) 3_666 . . . ?
N3 N2 N1 C1 -0.4(5) . . . . ?
Ag1 N2 N1 C1 149.2(3) 3_666 . . . ?
N1 N2 N3 N4 0.1(5) . . . . ?
Ag1 N2 N3 N4 -151.8(3) 3_666 . . . ?
N1 C1 N4 N3 -0.5(5) . . . . ?
C2 C1 N4 N3 -179.6(5) . . . . ?
N2 N3 N4 C1 0.3(5) . . . . ?
